data_7718048
loop_
_publ_author_name
'Teixeira, Micha&#xeb;l'
'Louis, Beno&#xee;t'
'Baudron, St&#xe9;phane A'

_publ_section_title
;
 A blessing and a curse: impact of urea derivatives on the secondary
 building unit of Ca-MOFs prepared in deep eutectic solvents.
;
_journal_issue 12
_journal_name_full 'Dalton transactions (Cambridge, England : 2003)'
_journal_page_first 5006
_journal_page_last 5016
_journal_paper_doi 10.1039/d4dt03254c
_journal_volume 54
_journal_year 2025
_chemical_formula_sum 'C18 H18 Ca N6 O6'
_chemical_formula_weight 454.46
_space_group_crystal_system monoclinic
_space_group_IT_number 15
_space_group_name_Hall '-C 2yc'
_space_group_name_H-M_alt 'C 1 2/c 1'
_atom_sites_solution_hydrogens geom
_audit_creation_method SHELXL-2018/3
_audit_update_record
;
2024-11-19 deposited with the CCDC.	2025-02-12 downloaded from the CCDC.
;
_cell_angle_alpha 90
_cell_angle_beta 92.454(14)
_cell_angle_gamma 90
_cell_formula_units_Z 8
_cell_length_a 18.320(4)
_cell_length_b 10.321(2)
_cell_length_c 21.059(4)
_cell_measurement_reflns_used 1955
_cell_measurement_temperature 173(2)
_cell_measurement_theta_max 21.13
_cell_measurement_theta_min 2.44
_cell_volume 3978.2(14)
_computing_cell_refinement 'Bruker SAINT'
_computing_data_collection 'Bruker APEX2'
_computing_data_reduction 'Bruker SAINT'
_computing_molecular_graphics 'Bruker SHELXTL'
_computing_publication_material 'Bruker SHELXTL'
_computing_structure_refinement 'SHELXL-2018/3 (Sheldrick, 2018)'
_computing_structure_solution 'SHELXS-97 (Sheldrick 2008)'
_diffrn_ambient_temperature 173(2)
_diffrn_measured_fraction_theta_full 1.000
_diffrn_measured_fraction_theta_max 0.993
_diffrn_measurement_device_type 'Bruker APEX-II CCD'
_diffrn_measurement_method '\f and \w scans'
_diffrn_radiation_type MoK\a
_diffrn_radiation_wavelength 0.71073
_diffrn_reflns_av_R_equivalents 0.1089
_diffrn_reflns_av_unetI/netI 0.0790
_diffrn_reflns_Laue_measured_fraction_full 1.000
_diffrn_reflns_Laue_measured_fraction_max 0.993
_diffrn_reflns_limit_h_max 21
_diffrn_reflns_limit_h_min -24
_diffrn_reflns_limit_k_max 13
_diffrn_reflns_limit_k_min -13
_diffrn_reflns_limit_l_max 27
_diffrn_reflns_limit_l_min -27
_diffrn_reflns_number 28648
_diffrn_reflns_point_group_measured_fraction_full 1.000
_diffrn_reflns_point_group_measured_fraction_max 0.993
_diffrn_reflns_theta_full 25.242
_diffrn_reflns_theta_max 27.942
_diffrn_reflns_theta_min 1.936
_exptl_absorpt_coefficient_mu 0.366
_exptl_absorpt_correction_T_max 0.992
_exptl_absorpt_correction_T_min 0.988
_exptl_absorpt_correction_type multi-scan
_exptl_absorpt_process_details sadabs
_exptl_crystal_colour colourless
_exptl_crystal_density_diffrn 1.518
_exptl_crystal_density_meas ?
_exptl_crystal_description platelet
_exptl_crystal_F_000 1888
_exptl_crystal_size_max 0.030
_exptl_crystal_size_mid 0.030
_exptl_crystal_size_min 0.020
_refine_diff_density_max 0.445
_refine_diff_density_min -0.377
_refine_diff_density_rms 0.073
_refine_ls_extinction_method none
_refine_ls_goodness_of_fit_ref 1.012
_refine_ls_hydrogen_treatment constr
_refine_ls_matrix_type full
_refine_ls_number_parameters 280
_refine_ls_number_reflns 4738
_refine_ls_number_restraints 0
_refine_ls_restrained_S_all 1.012
_refine_ls_R_factor_all 0.1117
_refine_ls_R_factor_gt 0.0549
_refine_ls_shift/su_max 0.001
_refine_ls_shift/su_mean 0.000
_refine_ls_structure_factor_coef Fsqd
_refine_ls_weighting_details 'w=1/[\s^2^(Fo^2^)+(0.0641P)^2^+3.7291P] where P=(Fo^2^+2Fc^2^)/3'
_refine_ls_weighting_scheme calc
_refine_ls_wR_factor_gt 0.1252
_refine_ls_wR_factor_ref 0.1511
_reflns_Friedel_coverage 0.000
_reflns_number_gt 2815
_reflns_number_total 4738
_reflns_threshold_expression 'I > 2\s(I)'
_cod_data_source_file d4dt03254c2.cif
_cod_data_source_block CaMOF5
_cod_depositor_comments
;
The following automatic conversions were performed:

data item '_exptl_crystal_density_meas' value 'not measured' was
changed to '?' -- the value is perceived as not measured.

Automatic conversion script
Id: cif_fix_values 8170 2020-07-09 18:12:32Z antanas 

 Adding full bibliography for 7718045--7718055.cif.
;
_cod_original_cell_volume 3978.1(14)
_cod_original_sg_symbol_H-M 'C 2/c'
_cod_database_code 7718048
_shelx_shelxl_version_number 2018/3
_shelx_space_group_comment
;
The symmetry employed for this shelxl refinement is uniquely defined
by the following loop, which should always be used as a source of
symmetry information in preference to the above space-group names.
They are only intended as comments.
;
_shelx_estimated_absorpt_t_min 0.989
_shelx_estimated_absorpt_t_max 0.993

loop_
_space_group_symop_operation_xyz
'x, y, z'
'-x, y, -z+1/2'
'x+1/2, y+1/2, z'
'-x+1/2, y+1/2, -z+1/2'
'-x, -y, -z'
'x, -y, z-1/2'
'-x+1/2, -y+1/2, -z'
'x+1/2, -y+1/2, z-1/2'

loop_
_atom_site_label
_atom_site_type_symbol
_atom_site_fract_x
_atom_site_fract_y
_atom_site_fract_z
_atom_site_U_iso_or_equiv
_atom_site_adp_type
_atom_site_occupancy
_atom_site_site_symmetry_order
_atom_site_calc_flag
_atom_site_refinement_flags_posn
_atom_site_refinement_flags_adp
_atom_site_refinement_flags_occupancy
_atom_site_disorder_assembly
_atom_site_disorder_group
C1 C 0.49166(16) 1.0373(3) 0.40684(14) 0.0246(6) Uani 1 1 d . . . . .
C2 C 0.43664(16) 1.0396(3) 0.35137(14) 0.0266(7) Uani 1 1 d . . . . .
C3 C 0.38762(17) 1.1415(3) 0.34381(15) 0.0313(7) Uani 1 1 d . . . . .
H3 H 0.390313 1.213163 0.372131 0.038 Uiso 1 1 calc R U . . .
C4 C 0.33533(17) 1.1384(3) 0.29532(15) 0.0291(7) Uani 1 1 d . . . . .
H4 H 0.300526 1.206326 0.290688 0.035 Uiso 1 1 calc R U . . .
C5 C 0.33360(16) 1.0363(3) 0.25348(14) 0.0266(7) Uani 1 1 d . . . . .
C6 C 0.43152(17) 0.9385(3) 0.30762(15) 0.0319(7) Uani 1 1 d . . . . .
H6 H 0.464915 0.868333 0.312213 0.038 Uiso 1 1 calc R U . . .
C7 C 0.27602(16) 1.0337(3) 0.20097(14) 0.0263(7) Uani 1 1 d . . . . .
C8 C 0.17501(17) 1.1347(3) 0.15207(16) 0.0348(8) Uani 1 1 d . . . . .
H8 H 0.143539 1.207707 0.148104 0.042 Uiso 1 1 calc R U . . .
C9 C 0.16354(16) 1.0314(3) 0.11092(14) 0.0256(7) Uani 1 1 d . . . . .
C10 C 0.21269(16) 0.9286(3) 0.11566(15) 0.0296(7) Uani 1 1 d . . . . .
H10 H 0.206911 0.856325 0.087953 0.036 Uiso 1 1 calc R U . . .
C11 C 0.26936(16) 0.9315(3) 0.16023(14) 0.0266(7) Uani 1 1 d . . . . .
H11 H 0.303809 0.862725 0.162701 0.032 Uiso 1 1 calc R U . . .
C12 C 0.09877(16) 1.0312(3) 0.06378(15) 0.0267(7) Uani 1 1 d . . . . .
C13 C 0.68386(17) 0.9069(3) 0.51155(15) 0.0306(7) Uani 1 1 d . . . . .
C14 C 0.6960(2) 1.1277(4) 0.5173(2) 0.0542(11) Uani 1 1 d . . . . .
H14A H 0.672719 1.196524 0.542181 0.065 Uiso 1 1 calc R U . . .
H14B H 0.712377 1.164912 0.476974 0.065 Uiso 1 1 calc R U . . .
C15 C 0.75963(19) 1.0641(3) 0.5555(2) 0.0464(10) Uani 1 1 d . . . . .
H15A H 0.807380 1.097156 0.542233 0.056 Uiso 1 1 calc R U . . .
H15B H 0.755616 1.078258 0.601704 0.056 Uiso 1 1 calc R U . . .
C16 C 0.5860(2) 0.5412(4) 0.35672(18) 0.0471(10) Uani 1 1 d . . . . .
C17 C 0.6211(4) 0.4098(5) 0.2749(3) 0.119(3) Uani 1 1 d . . . . .
H17A H 0.670208 0.373668 0.268059 0.142 Uiso 1 1 calc R U . . .
H17B H 0.593554 0.416179 0.233533 0.142 Uiso 1 1 calc R U . . .
C18 C 0.5798(3) 0.3280(5) 0.3224(2) 0.0853(18) Uani 1 1 d . . . . .
H18A H 0.537762 0.282517 0.301495 0.102 Uiso 1 1 calc R U . . .
H18B H 0.612374 0.263896 0.344210 0.102 Uiso 1 1 calc R U . . .
Ca1 Ca 0.53629(3) 0.74006(6) 0.47675(3) 0.02479(17) Uani 1 1 d . . . . .
N1 N 0.38088(15) 0.9358(3) 0.25873(13) 0.0366(7) Uani 1 1 d . . . . .
N2 N 0.22935(15) 1.1359(3) 0.19778(14) 0.0398(7) Uani 1 1 d . . . . .
N3 N 0.64743(14) 1.0206(2) 0.50586(13) 0.0335(6) Uani 1 1 d . . . . .
H3A H 0.600343 1.027747 0.496436 0.040 Uiso 1 1 calc R U . . .
N4 N 0.74984(14) 0.9290(3) 0.53890(15) 0.0396(7) Uani 1 1 d . . . . .
H4A H 0.783230 0.868834 0.545953 0.048 Uiso 1 1 calc R U . . .
N5 N 0.6258(3) 0.5338(4) 0.3065(2) 0.0991(19) Uani 1 1 d . . . . .
H5 H 0.652744 0.598207 0.293297 0.119 Uiso 1 1 calc R U . . .
N6 N 0.5566(2) 0.4249(4) 0.36520(18) 0.0632(10) Uani 1 1 d . . . . .
H6A H 0.525370 0.409183 0.394846 0.076 Uiso 1 1 calc R U . . .
O1 O 0.52201(12) 0.9309(2) 0.41970(10) 0.0315(5) Uani 1 1 d . . . . .
O2 O 0.50383(11) 1.1416(2) 0.43648(10) 0.0298(5) Uani 1 1 d . . . . .
O3 O 0.07429(11) 0.9230(2) 0.04630(11) 0.0352(6) Uani 1 1 d . . . . .
O4 O 0.07338(13) 1.1391(2) 0.04745(13) 0.0484(7) Uani 1 1 d . . . . .
O5 O 0.65926(12) 0.7997(2) 0.49496(12) 0.0394(6) Uani 1 1 d . . . . .
O6 O 0.5815(2) 0.6380(3) 0.38980(15) 0.0836(11) Uani 1 1 d . . . . .

loop_
_atom_site_aniso_label
_atom_site_aniso_U_11
_atom_site_aniso_U_22
_atom_site_aniso_U_33
_atom_site_aniso_U_23
_atom_site_aniso_U_13
_atom_site_aniso_U_12
C1 0.0256(16) 0.0270(16) 0.0208(15) 0.0020(12) -0.0028(12) 0.0006(12)
C2 0.0263(16) 0.0273(16) 0.0255(16) 0.0036(12) -0.0045(12) -0.0021(12)
C3 0.0357(18) 0.0255(16) 0.0318(18) 0.0002(13) -0.0108(14) 0.0036(13)
C4 0.0320(17) 0.0223(15) 0.0319(17) -0.0018(12) -0.0135(13) 0.0070(13)
C5 0.0281(16) 0.0252(16) 0.0259(16) 0.0021(12) -0.0047(12) 0.0010(13)
C6 0.0345(18) 0.0319(18) 0.0287(17) -0.0020(13) -0.0077(13) 0.0071(14)
C7 0.0274(16) 0.0278(16) 0.0233(15) 0.0022(12) -0.0045(12) -0.0023(13)
C8 0.0304(18) 0.0365(19) 0.0366(19) -0.0063(14) -0.0097(14) 0.0030(14)
C9 0.0242(15) 0.0255(15) 0.0267(16) 0.0041(12) -0.0046(12) -0.0043(12)
C10 0.0316(17) 0.0272(16) 0.0295(17) 0.0028(13) -0.0058(13) -0.0049(13)
C11 0.0255(16) 0.0221(15) 0.0312(17) 0.0030(12) -0.0090(12) 0.0027(12)
C12 0.0218(15) 0.0269(16) 0.0309(17) -0.0012(13) -0.0055(12) -0.0015(12)
C13 0.0260(17) 0.0306(18) 0.0354(18) 0.0078(14) 0.0035(13) 0.0017(14)
C14 0.037(2) 0.035(2) 0.090(3) -0.006(2) -0.017(2) 0.0052(16)
C15 0.034(2) 0.038(2) 0.066(3) -0.0074(18) -0.0104(18) 0.0030(16)
C16 0.047(2) 0.061(3) 0.034(2) -0.0083(18) 0.0091(17) 0.0112(19)
C17 0.196(7) 0.067(3) 0.101(5) -0.049(3) 0.103(5) -0.062(4)
C18 0.117(5) 0.067(3) 0.075(4) -0.024(3) 0.048(3) -0.035(3)
Ca1 0.0253(3) 0.0230(3) 0.0255(3) -0.0009(3) -0.0056(2) 0.0036(3)
N1 0.0411(16) 0.0334(15) 0.0343(16) -0.0071(12) -0.0112(12) 0.0073(13)
N2 0.0378(17) 0.0407(17) 0.0395(17) -0.0107(13) -0.0137(13) 0.0052(13)
N3 0.0218(14) 0.0292(14) 0.0491(18) 0.0021(12) -0.0048(12) 0.0041(11)
N4 0.0250(14) 0.0336(16) 0.059(2) 0.0002(14) -0.0106(13) 0.0055(12)
N5 0.154(5) 0.063(3) 0.086(3) -0.036(2) 0.076(3) -0.043(3)
N6 0.073(3) 0.060(2) 0.060(2) 0.0009(18) 0.035(2) 0.004(2)
O1 0.0356(12) 0.0288(12) 0.0293(12) 0.0046(9) -0.0080(9) 0.0073(10)
O2 0.0314(12) 0.0299(12) 0.0276(12) -0.0045(9) -0.0050(9) 0.0004(9)
O3 0.0307(12) 0.0282(12) 0.0453(14) -0.0084(10) -0.0148(10) -0.0020(9)
O4 0.0416(14) 0.0273(13) 0.0736(19) 0.0041(12) -0.0299(13) 0.0011(11)
O5 0.0262(12) 0.0267(12) 0.0647(17) 0.0049(11) -0.0042(11) 0.0007(9)
O6 0.140(3) 0.059(2) 0.054(2) -0.0142(16) 0.039(2) 0.021(2)

loop_
_atom_type_symbol
_atom_type_description
_atom_type_scat_dispersion_real
_atom_type_scat_dispersion_imag
_atom_type_scat_source
C C 0.0033 0.0016 'International Tables Vol C Tables 4.2.6.8 and 6.1.1.4'
H H 0.0000 0.0000 'International Tables Vol C Tables 4.2.6.8 and 6.1.1.4'
Ca Ca 0.2262 0.3064 'International Tables Vol C Tables 4.2.6.8 and 6.1.1.4'
N N 0.0061 0.0033 'International Tables Vol C Tables 4.2.6.8 and 6.1.1.4'
O O 0.0106 0.0060 'International Tables Vol C Tables 4.2.6.8 and 6.1.1.4'

loop_
_geom_angle_atom_site_label_1
_geom_angle_atom_site_label_2
_geom_angle_atom_site_label_3
_geom_angle
_geom_angle_site_symmetry_1
_geom_angle_site_symmetry_3
_geom_angle_publ_flag
O1 C1 O2 125.0(3) . . ?
O1 C1 C2 117.1(3) . . ?
O2 C1 C2 117.9(3) . . ?
C3 C2 C6 117.9(3) . . ?
C3 C2 C1 120.5(3) . . ?
C6 C2 C1 121.6(3) . . ?
C4 C3 C2 119.7(3) . . ?
C4 C3 H3 120.1 . . ?
C2 C3 H3 120.1 . . ?
C3 C4 C5 119.5(3) . . ?
C3 C4 H4 120.3 . . ?
C5 C4 H4 120.3 . . ?
N1 C5 C4 122.6(3) . . ?
N1 C5 C7 118.4(3) . . ?
C4 C5 C7 119.0(3) . . ?
N1 C6 C2 122.8(3) . . ?
N1 C6 H6 118.6 . . ?
C2 C6 H6 118.6 . . ?
N2 C7 C11 122.1(3) . . ?
N2 C7 C5 116.5(3) . . ?
C11 C7 C5 121.4(3) . . ?
N2 C8 C9 122.6(3) . . ?
N2 C8 H8 118.7 . . ?
C9 C8 H8 118.7 . . ?
C8 C9 C10 117.5(3) . . ?
C8 C9 C12 120.3(3) . . ?
C10 C9 C12 122.2(3) . . ?
C11 C10 C9 120.1(3) . . ?
C11 C10 H10 120.0 . . ?
C9 C10 H10 120.0 . . ?
C7 C11 C10 119.6(3) . . ?
C7 C11 H11 120.2 . . ?
C10 C11 H11 120.2 . . ?
O4 C12 O3 126.1(3) . . ?
O4 C12 C9 116.8(3) . . ?
O3 C12 C9 117.0(3) . . ?
O5 C13 N4 125.8(3) . . ?
O5 C13 N3 125.3(3) . . ?
N4 C13 N3 108.9(3) . . ?
N3 C14 C15 102.1(3) . . ?
N3 C14 H14A 111.3 . . ?
C15 C14 H14A 111.3 . . ?
N3 C14 H14B 111.3 . . ?
C15 C14 H14B 111.3 . . ?
H14A C14 H14B 109.2 . . ?
N4 C15 C14 101.6(3) . . ?
N4 C15 H15A 111.4 . . ?
C14 C15 H15A 111.4 . . ?
N4 C15 H15B 111.4 . . ?
C14 C15 H15B 111.4 . . ?
H15A C15 H15B 109.3 . . ?
O6 C16 N5 124.1(4) . . ?
O6 C16 N6 128.6(4) . . ?
N5 C16 N6 107.3(4) . . ?
N5 C17 C18 102.0(4) . . ?
N5 C17 H17A 111.4 . . ?
C18 C17 H17A 111.4 . . ?
N5 C17 H17B 111.4 . . ?
C18 C17 H17B 111.4 . . ?
H17A C17 H17B 109.2 . . ?
N6 C18 C17 101.3(4) . . ?
N6 C18 H18A 111.5 . . ?
C17 C18 H18A 111.5 . . ?
N6 C18 H18B 111.5 . . ?
C17 C18 H18B 111.5 . . ?
H18A C18 H18B 109.3 . . ?
O6 Ca1 O4 87.54(13) . 4_545 ?
O6 Ca1 O1 90.73(10) . . ?
O4 Ca1 O1 101.07(8) 4_545 . ?
O6 Ca1 O3 93.56(11) . 8_566 ?
O4 Ca1 O3 92.69(8) 4_545 8_566 ?
O1 Ca1 O3 165.75(8) . 8_566 ?
O6 Ca1 O2 175.37(11) . 5_676 ?
O4 Ca1 O2 96.24(9) 4_545 5_676 ?
O1 Ca1 O2 85.93(8) . 5_676 ?
O3 Ca1 O2 88.94(8) 8_566 5_676 ?
O6 Ca1 O5 82.78(12) . . ?
O4 Ca1 O5 167.47(9) 4_545 . ?
O1 Ca1 O5 87.04(8) . . ?
O3 Ca1 O5 80.05(8) 8_566 . ?
O2 Ca1 O5 93.83(8) 5_676 . ?
C5 N1 C6 117.5(3) . . ?
C8 N2 C7 118.1(3) . . ?
C13 N3 C14 110.7(3) . . ?
C13 N3 H3A 124.6 . . ?
C14 N3 H3A 124.6 . . ?
C13 N4 C15 111.7(3) . . ?
C13 N4 H4A 124.2 . . ?
C15 N4 H4A 124.2 . . ?
C16 N5 C17 113.5(4) . . ?
C16 N5 H5 123.2 . . ?
C17 N5 H5 123.2 . . ?
C16 N6 C18 114.5(3) . . ?
C16 N6 H6A 122.7 . . ?
C18 N6 H6A 122.7 . . ?
C1 O1 Ca1 153.5(2) . . ?
C1 O2 Ca1 141.0(2) . 5_676 ?
C12 O3 Ca1 157.9(2) . 8_465 ?
C12 O4 Ca1 140.9(2) . 4 ?
C13 O5 Ca1 127.9(2) . . ?
C16 O6 Ca1 149.7(3) . . ?

loop_
_geom_bond_atom_site_label_1
_geom_bond_atom_site_label_2
_geom_bond_distance
_geom_bond_site_symmetry_2
_geom_bond_publ_flag
C1 O1 1.256(3) . ?
C1 O2 1.259(3) . ?
C1 C2 1.510(4) . ?
C2 C3 1.388(4) . ?
C2 C6 1.393(4) . ?
C3 C4 1.370(4) . ?
C3 H3 0.9500 . ?
C4 C5 1.373(4) . ?
C4 H4 0.9500 . ?
C5 N1 1.352(4) . ?
C5 C7 1.496(4) . ?
C6 N1 1.356(4) . ?
C6 H6 0.9500 . ?
C7 N2 1.358(4) . ?
C7 C11 1.361(4) . ?
C8 N2 1.355(4) . ?
C8 C9 1.385(4) . ?
C8 H8 0.9500 . ?
C9 C10 1.392(4) . ?
C9 C12 1.514(4) . ?
C10 C11 1.370(4) . ?
C10 H10 0.9500 . ?
C11 H11 0.9500 . ?
C12 O4 1.249(4) . ?
C12 O3 1.253(3) . ?
C13 O5 1.239(4) . ?
C13 N4 1.336(4) . ?
C13 N3 1.353(4) . ?
C14 N3 1.433(4) . ?
C14 C15 1.535(5) . ?
C14 H14A 0.9900 . ?
C14 H14B 0.9900 . ?
C15 N4 1.447(4) . ?
C15 H15A 0.9900 . ?
C15 H15B 0.9900 . ?
C16 O6 1.223(5) . ?
C16 N5 1.313(5) . ?
C16 N6 1.330(5) . ?
C17 N5 1.443(6) . ?
C17 C18 1.533(6) . ?
C17 H17A 0.9900 . ?
C17 H17B 0.9900 . ?
C18 N6 1.423(5) . ?
C18 H18A 0.9900 . ?
C18 H18B 0.9900 . ?
Ca1 O6 2.297(3) . ?
Ca1 O4 2.301(2) 4_545 ?
Ca1 O1 2.316(2) . ?
Ca1 O3 2.318(2) 8_566 ?
Ca1 O2 2.342(2) 5_676 ?
Ca1 O5 2.351(2) . ?
N3 H3A 0.8800 . ?
N4 H4A 0.8800 . ?
N5 H5 0.8800 . ?
N6 H6A 0.8800 . ?
